data_1532545
loop_
_publ_author_name
'Abakumov, A.M.'
'Mironov, A.V.'
'Govorov, V.A.'
'Antipov, E.V.'
'Lebedev, O.I.'
'Rozova, M.G.'
'Lobanov, M.V.'
'van Tendeloo, G.'

_publ_section_title
;
 Synthesis and structural investigations on thhe new Sr1.32 Mn0.83 Cu0.17
 O3 compound
;
_journal_name_full 'Solid State Sciences'
_journal_page_first 1117
_journal_page_last 1125
_journal_volume 5
_journal_year 2003
_chemical_formula_sum Sr1.32
_chemical_name_systematic 'Sr1.32 (Mn0.677) (Mn0.149 Cu0.174) O3'
_space_group_IT_number 165
_symmetry_space_group_name_Hall '-P 3 2"c'
_symmetry_space_group_name_H-M 'P -3 c 1'
_cell_angle_alpha 90
_cell_angle_beta 90
_cell_angle_gamma 120
_cell_formula_units_Z 6
_cell_length_a 9.5964
_cell_length_b 9.5964
_cell_length_c 3.93007
_cell_volume 313.435
_citation_journal_id_ASTM SSSCFJ
_cod_data_source_file Abakumov_SSSCFJ_2003_943.cif
_cod_data_source_block Sr1.32
_cod_original_cell_volume 313.4351
_cod_database_code 1532545

loop_
_symmetry_equiv_pos_as_xyz
x,y,z
-y,x-y,z
-x+y,-x,z
y,x,-z+1/2
-x,-x+y,-z+1/2
x-y,-y,-z+1/2
-x,-y,-z
y,-x+y,-z
x-y,x,-z
-y,-x,z-1/2
x,x-y,z-1/2
-x+y,y,z-1/2

loop_
_atom_site_label
_atom_site_type_symbol
_atom_site_fract_x
_atom_site_fract_y
_atom_site_fract_z
_atom_site_occupancy
_atom_site_U_iso_or_equiv
Sr1 Sr 0.323 0 0.25 0.66 0.0
Sr2 Sr 0.3557 0 0.25 0.66 0.0
